data_1520504
loop_
_publ_author_name
'Wang, Jia'
'Zhu, Hai-Tao'
'Qiu, Yi-Feng'
'Niu, Yuan'
'Chen, Si'
'Li, Ying-Xiu'
'Liu, Xue-Yuan'
'Liang, Yong-Min'

_publ_section_title
;
 Facile Synthesis of Carbazoles via a Tandem Iodocyclization with
 1,2-Alkyl Migration and Aromatization.
;
_journal_issue 12
_journal_name_full 'Organic letters'
_journal_page_first 3186
_journal_page_last 3189
_journal_paper_doi 10.1021/acs.orglett.5b01590
_journal_volume 17
_journal_year 2015
_chemical_formula_moiety 'C20 H16 I N O'
_chemical_formula_sum 'C20 H16 I N O'
_chemical_formula_weight 413.24
_chemical_name_systematic
;
 ?
;
_space_group_crystal_system triclinic
_space_group_IT_number 2
_space_group_name_Hall '-P 1'
_space_group_name_H-M_alt 'P -1'
_symmetry_space_group_name_Hall '-P 1'
_symmetry_space_group_name_H-M 'P -1'
_atom_sites_solution_hydrogens geom
_atom_sites_solution_primary direct
_audit_creation_date 2014-07-18
_audit_creation_method
;
Olex2 1.2
(compiled 2014.06.27 svn.r2953 for OlexSys, GUI svn.r4855)
;
_cell_angle_alpha 94.284(6)
_cell_angle_beta 101.795(6)
_cell_angle_gamma 109.369(8)
_cell_formula_units_Z 6
_cell_length_a 10.6990(10)
_cell_length_b 11.7260(11)
_cell_length_c 22.2683(12)
_cell_measurement_reflns_used 3917
_cell_measurement_temperature 291.64(10)
_cell_measurement_theta_max 23.3230
_cell_measurement_theta_min 3.6610
_cell_volume 2549.0(4)
_computing_cell_refinement
;
CrysAlisPro, Agilent Technologies,
Version 1.171.36.28 (release 01-02-2013 CrysAlis171 .NET)
(compiled Feb  1 2013,16:14:44)
;
_computing_data_collection
;
CrysAlisPro, Agilent Technologies,
Version 1.171.36.28 (release 01-02-2013 CrysAlis171 .NET)
(compiled Feb  1 2013,16:14:44)
;
_computing_data_reduction
;
CrysAlisPro, Agilent Technologies,
Version 1.171.36.28 (release 01-02-2013 CrysAlis171 .NET)
(compiled Feb  1 2013,16:14:44)
;
_computing_molecular_graphics 'Olex2 (Dolomanov et al., 2009)'
_computing_publication_material 'Olex2 (Dolomanov et al., 2009)'
_computing_structure_refinement 'ShelXL (Sheldrick, 2008)'
_computing_structure_solution 'ShelXS (Sheldrick, 2008)'
_diffrn_ambient_temperature 291.64(10)
_diffrn_detector_area_resol_mean 16.0733
_diffrn_measured_fraction_theta_full 0.998
_diffrn_measured_fraction_theta_max 0.998
_diffrn_measurement_details
;
  1 omega  -17.00   26.50   1.5000    5.0000
omega____ theta____ kappa____ phi______ frames
    -      -19.5262  -99.0000  150.0000 29

  2 omega   28.00   80.50   1.5000    5.0000
omega____ theta____ kappa____ phi______ frames
    -       22.8075   57.0000   30.0000 35

  3 omega  -11.00   97.00   1.5000    5.0000
omega____ theta____ kappa____ phi______ frames
    -       22.8075   38.0000 -120.0000 72

  4 omega    2.00   95.00   1.5000    5.0000
omega____ theta____ kappa____ phi______ frames
    -       22.8075   38.0000  -30.0000 62

  5 omega   30.00   57.00   1.5000    5.0000
omega____ theta____ kappa____ phi______ frames
    -       22.8075  -99.0000  -30.0000 18

  6 omega   -1.00   83.00   1.5000    5.0000
omega____ theta____ kappa____ phi______ frames
    -       22.8075   57.0000  120.0000 56
;
_diffrn_measurement_device_type 'SuperNova, Dual, Cu at zero, Eos'
_diffrn_measurement_method '\w scans'
_diffrn_orient_matrix_UB_11 0.0308907000
_diffrn_orient_matrix_UB_12 -0.0442268000
_diffrn_orient_matrix_UB_13 0.0062273000
_diffrn_orient_matrix_UB_21 0.0567290000
_diffrn_orient_matrix_UB_22 0.0453124000
_diffrn_orient_matrix_UB_23 0.0210582000
_diffrn_orient_matrix_UB_31 -0.0328248000
_diffrn_orient_matrix_UB_32 -0.0142200000
_diffrn_orient_matrix_UB_33 0.0245441000
_diffrn_radiation_monochromator mirror
_diffrn_radiation_type MoK\a
_diffrn_radiation_wavelength 0.71073
_diffrn_reflns_av_R_equivalents 0.0415
_diffrn_reflns_av_unetI/netI 0.0709
_diffrn_reflns_laue_measured_fraction_full 0.998
_diffrn_reflns_laue_measured_fraction_max 0.998
_diffrn_reflns_limit_h_max 13
_diffrn_reflns_limit_h_min -11
_diffrn_reflns_limit_k_max 14
_diffrn_reflns_limit_k_min -14
_diffrn_reflns_limit_l_max 24
_diffrn_reflns_limit_l_min -27
_diffrn_reflns_number 17352
_diffrn_reflns_point_group_measured_fraction_full 0.998
_diffrn_reflns_point_group_measured_fraction_max 0.998
_diffrn_reflns_theta_full 25.500
_diffrn_reflns_theta_max 26.022
_diffrn_reflns_theta_min 3.083
_diffrn_source 'SuperNova (Mo) X-ray Source'
_exptl_absorpt_coefficient_mu 1.888
_exptl_absorpt_correction_T_max 1.00000
_exptl_absorpt_correction_T_min 0.79330
_exptl_absorpt_correction_type multi-scan
_exptl_absorpt_process_details
;
CrysAlisPro, Agilent Technologies,
Version 1.171.36.28 (release 01-02-2013 CrysAlis171 .NET)
(compiled Feb  1 2013,16:14:44)
Empirical absorption correction using spherical harmonics,
 implemented in SCALE3 ABSPACK scaling algorithm.
;
_exptl_crystal_colour 'clear light yellow'
_exptl_crystal_density_diffrn 1.615
_exptl_crystal_description plate
_exptl_crystal_F_000 1224
_exptl_crystal_size_max 0.34
_exptl_crystal_size_mid 0.25
_exptl_crystal_size_min 0.24
_refine_diff_density_max 0.976
_refine_diff_density_min -1.072
_refine_diff_density_rms 0.078
_refine_ls_extinction_method none
_refine_ls_goodness_of_fit_ref 1.032
_refine_ls_hydrogen_treatment constr
_refine_ls_matrix_type full
_refine_ls_number_parameters 628
_refine_ls_number_reflns 10025
_refine_ls_number_restraints 0
_refine_ls_restrained_S_all 1.032
_refine_ls_R_factor_all 0.1024
_refine_ls_R_factor_gt 0.0555
_refine_ls_shift/su_max 0.001
_refine_ls_shift/su_mean 0.000
_refine_ls_structure_factor_coef Fsqd
_refine_ls_weighting_details
;
 w=1/[\s^2^(Fo^2^)+(0.0476P)^2^+0.6800P]
 where P=(Fo^2^+2Fc^2^)/3
;
_refine_ls_weighting_scheme calc
_refine_ls_wR_factor_gt 0.1157
_refine_ls_wR_factor_ref 0.1481
_reflns_Friedel_coverage 0.000
_reflns_number_gt 5787
_reflns_number_total 10025
_reflns_threshold_expression 'I > 2\s(I)'
_cod_data_source_file ol5b01590_si_002.cif
_cod_data_source_block wangjia0717
_cod_depositor_comments 'Adding full bibliography for 1520504--1520505.cif.'
_cod_database_code 1520504
_shelxl_version_number 2013-2
_shelx_space_group_comment
;
The symmetry employed for this shelxl refinement is uniquely defined
by the following loop, which should always be used as a source of
symmetry information in preference to the above space-group names.
They are only intended as comments.
;
_reflns_odcompleteness_completeness 99.83
_reflns_odcompleteness_iscentric 1
_reflns_odcompleteness_theta 26.32
_olex2_refinement_description
;
1. Fixed Uiso
 At 1.2 times of:
  All C(H) groups
 At 1.5 times of:
  All C(H,H,H) groups
2.a Aromatic/amide H refined with riding coordinates:
 C2(H2), C3(H3), C8(H8), C9(H9), C10(H10), C11(H11), C15(H15), C16(H16),
 C18(H18), C19(H19), C22(H22), C23(H23), C24(H24), C25(H25), C30(H30), C31(H31),
  C34(H34), C35(H35), C37(H37), C38(H38), C41(H41), C42(H42), C43(H43),
 C44(H44), C49(H49), C50(H50), C54(H54), C55(H55), C57(H57), C58(H58)
2.b Idealised Me refined as rotating group:
 C13(H13A,H13B,H13C), C20(H20A,H20B,H20C), C39(H39A,H39B,H39C), C71(H71A,H71B,
 H71C), C52(H52A,H52B,H52C), C59(H59A,H59B,H59C)
;
_olex2_submission_special_instructions 'No special instructions were received'

loop_
_space_group_symop_operation_xyz
'x, y, z'
'-x, -y, -z'

loop_
_atom_site_label
_atom_site_type_symbol
_atom_site_fract_x
_atom_site_fract_y
_atom_site_fract_z
_atom_site_U_iso_or_equiv
_atom_site_adp_type
_atom_site_occupancy
_atom_site_site_symmetry_order
_atom_site_calc_flag
_atom_site_refinement_flags_posn
I1 I 1.07555(6) 1.55077(5) 1.13821(3) 0.0993(2) Uani 1 1 d .
O1 O 1.4102(4) 1.9936(4) 1.34593(18) 0.0643(11) Uani 1 1 d .
N1 N 0.8073(5) 1.8824(5) 1.0023(2) 0.0650(14) Uani 1 1 d .
C1 C 0.8570(6) 1.7982(6) 1.0267(3) 0.0576(15) Uani 1 1 d .
C2 C 0.8283(6) 1.6776(6) 1.0025(3) 0.0672(18) Uani 1 1 d .
H2 H 0.7646 1.6422 0.9649 0.081 Uiso 1 1 calc R
C3 C 0.8944(7) 1.6120(6) 1.0343(3) 0.0722(18) Uani 1 1 d .
H3 H 0.8766 1.5312 1.0182 0.087 Uiso 1 1 calc R
C4 C 0.9897(6) 1.6653(6) 1.0913(3) 0.0603(16) Uani 1 1 d .
C5 C 1.0230(6) 1.7868(5) 1.1174(3) 0.0529(14) Uani 1 1 d .
C6 C 0.9531(5) 1.8530(5) 1.0841(2) 0.0509(14) Uani 1 1 d .
C7 C 0.9602(6) 1.9792(5) 1.0947(3) 0.0566(15) Uani 1 1 d .
C8 C 1.0325(6) 2.0796(6) 1.1403(3) 0.0631(16) Uani 1 1 d .
H8 H 1.0921 2.0712 1.1749 0.076 Uiso 1 1 calc R
C9 C 1.0191(8) 2.1920(7) 1.1359(4) 0.079(2) Uani 1 1 d .
H9 H 1.0676 2.2589 1.1669 0.095 Uiso 1 1 calc R
C10 C 0.9282(9) 2.2004(7) 1.0822(4) 0.089(2) Uani 1 1 d .
H10 H 0.9192 2.2757 1.0779 0.106 Uiso 1 1 calc R
C11 C 0.8519(7) 2.1025(7) 1.0358(3) 0.0737(19) Uani 1 1 d .
H11 H 0.7912 2.1113 1.0017 0.088 Uiso 1 1 calc R
C12 C 0.8678(6) 1.9920(6) 1.0413(3) 0.0619(16) Uani 1 1 d .
C13 C 0.7087(7) 1.8625(7) 0.9438(3) 0.087(2) Uani 1 1 d .
H13A H 0.7027 1.7899 0.9187 0.131 Uiso 1 1 calc GR
H13B H 0.7371 1.9314 0.9226 0.131 Uiso 1 1 calc GR
H13C H 0.6209 1.8531 0.9514 0.131 Uiso 1 1 calc GR
C14 C 1.1257(5) 1.8426(5) 1.1766(2) 0.0480(13) Uani 1 1 d .
C15 C 1.0880(6) 1.8666(6) 1.2312(3) 0.0598(16) Uani 1 1 d .
H15 H 0.9961 1.8477 1.2306 0.072 Uiso 1 1 calc R
C16 C 1.1860(6) 1.9183(6) 1.2863(3) 0.0607(16) Uani 1 1 d .
H16 H 1.1593 1.9350 1.3222 0.073 Uiso 1 1 calc R
C17 C 1.3223(6) 1.9452(5) 1.2887(2) 0.0466(13) Uani 1 1 d .
C18 C 1.3616(6) 1.9228(5) 1.2352(3) 0.0500(13) Uani 1 1 d .
H18 H 1.4535 1.9423 1.2358 0.060 Uiso 1 1 calc R
C19 C 1.2620(5) 1.8706(5) 1.1804(2) 0.0479(13) Uani 1 1 d .
H19 H 1.2891 1.8540 1.1446 0.057 Uiso 1 1 calc R
C20 C 1.5520(6) 2.0237(6) 1.3501(3) 0.0694(18) Uani 1 1 d .
H20A H 1.5818 2.0872 1.3258 0.104 Uiso 1 1 calc GR
H20B H 1.5681 1.9525 1.3346 0.104 Uiso 1 1 calc GR
H20C H 1.6019 2.0516 1.3926 0.104 Uiso 1 1 calc GR
I2 I 0.59196(6) 1.31060(5) 0.98057(2) 0.0938(2) Uani 1 1 d .
O2 O 0.4473(5) 1.6844(4) 0.8201(2) 0.0761(13) Uani 1 1 d .
N2 N 0.2192(6) 0.9031(5) 0.7619(3) 0.0672(14) Uani 1 1 d .
C21 C 0.1806(7) 0.9697(6) 0.7186(3) 0.0648(17) Uani 1 1 d .
C22 C 0.0956(8) 0.9301(8) 0.6596(3) 0.089(2) Uani 1 1 d .
H22 H 0.0533 0.8471 0.6441 0.107 Uiso 1 1 calc R
C23 C 0.0755(8) 1.0161(9) 0.6248(3) 0.091(2) Uani 1 1 d .
H23 H 0.0187 0.9906 0.5850 0.109 Uiso 1 1 calc R
C24 C 0.1372(8) 1.1406(8) 0.6469(3) 0.086(2) Uani 1 1 d .
H24 H 0.1216 1.1969 0.6218 0.103 Uiso 1 1 calc R
C25 C 0.2210(7) 1.1807(7) 0.7056(3) 0.0675(17) Uani 1 1 d .
H25 H 0.2625 1.2640 0.7205 0.081 Uiso 1 1 calc R
C26 C 0.2432(6) 1.0955(6) 0.7425(3) 0.0531(14) Uani 1 1 d .
C27 C 0.3230(6) 1.1032(5) 0.8054(3) 0.0501(14) Uani 1 1 d .
C28 C 0.4055(5) 1.2016(5) 0.8518(2) 0.0473(13) Uani 1 1 d .
C29 C 0.4689(6) 1.1715(6) 0.9061(3) 0.0576(15) Uani 1 1 d .
C30 C 0.4536(7) 1.0516(6) 0.9139(3) 0.0632(17) Uani 1 1 d .
H30 H 0.4991 1.0361 0.9509 0.076 Uiso 1 1 calc R
C31 C 0.3729(7) 0.9564(6) 0.8684(3) 0.0671(17) Uani 1 1 d .
H31 H 0.3628 0.8762 0.8738 0.080 Uiso 1 1 calc R
C32 C 0.3066(6) 0.9817(5) 0.8141(3) 0.0560(15) Uani 1 1 d .
C33 C 0.4194(6) 1.3295(5) 0.8432(2) 0.0460(13) Uani 1 1 d .
C34 C 0.3305(6) 1.3811(5) 0.8591(3) 0.0566(15) Uani 1 1 d .
H34 H 0.2614 1.3355 0.8764 0.068 Uiso 1 1 calc R
C35 C 0.3406(6) 1.4977(5) 0.8503(3) 0.0593(15) Uani 1 1 d .
H35 H 0.2781 1.5299 0.8609 0.071 Uiso 1 1 calc R
C36 C 0.4435(6) 1.5677(5) 0.8255(2) 0.0543(14) Uani 1 1 d .
C37 C 0.5340(7) 1.5187(6) 0.8093(3) 0.0692(18) Uani 1 1 d .
H37 H 0.6037 1.5652 0.7927 0.083 Uiso 1 1 calc R
C38 C 0.5216(6) 1.4001(6) 0.8177(3) 0.0633(16) Uani 1 1 d .
H38 H 0.5828 1.3672 0.8062 0.076 Uiso 1 1 calc R
C39 C 0.5379(8) 1.7529(6) 0.7866(3) 0.084(2) Uani 1 1 d .
H39A H 0.5076 1.7165 0.7437 0.125 Uiso 1 1 calc GR
H39B H 0.6282 1.7532 0.8033 0.125 Uiso 1 1 calc GR
H39C H 0.5392 1.8355 0.7901 0.125 Uiso 1 1 calc GR
C71 C 0.1735(8) 0.7699(6) 0.7528(4) 0.096(2) Uani 1 1 d .
H71A H 0.2301 0.7434 0.7309 0.144 Uiso 1 1 calc GR
H71B H 0.0804 0.7363 0.7290 0.144 Uiso 1 1 calc GR
H71C H 0.1801 0.7422 0.7924 0.144 Uiso 1 1 calc GR
I3 I 0.67690(5) 0.84237(5) 0.49665(2) 0.08562(19) Uani 1 1 d .
O3 O 0.7451(5) 0.4806(4) 0.70174(19) 0.0711(12) Uani 1 1 d .
N3 N 0.0862(5) 0.6729(5) 0.5322(2) 0.0666(14) Uani 1 1 d .
C40 C 0.0923(6) 0.6031(5) 0.5793(3) 0.0570(15) Uani 1 1 d .
C41 C -0.0078(7) 0.5405(7) 0.6078(3) 0.0735(19) Uani 1 1 d .
H41 H -0.0965 0.5400 0.5954 0.088 Uiso 1 1 calc R
C42 C 0.0266(9) 0.4803(7) 0.6539(4) 0.087(2) Uani 1 1 d .
H42 H -0.0395 0.4378 0.6736 0.105 Uiso 1 1 calc R
C43 C 0.1575(8) 0.4805(6) 0.6726(3) 0.0705(18) Uani 1 1 d .
H43 H 0.1785 0.4395 0.7051 0.085 Uiso 1 1 calc R
C44 C 0.2588(6) 0.5408(5) 0.6438(3) 0.0570(15) Uani 1 1 d .
H44 H 0.3462 0.5385 0.6565 0.068 Uiso 1 1 calc R
C45 C 0.2296(6) 0.6044(5) 0.5962(2) 0.0502(14) Uani 1 1 d .
C46 C 0.3032(6) 0.6747(5) 0.5560(2) 0.0482(13) Uani 1 1 d .
C47 C 0.4399(6) 0.7087(5) 0.5516(2) 0.0512(14) Uani 1 1 d .
C48 C 0.4776(7) 0.7868(6) 0.5105(3) 0.0609(16) Uani 1 1 d .
C49 C 0.3867(8) 0.8327(6) 0.4743(3) 0.0693(18) Uani 1 1 d .
H49 H 0.4174 0.8880 0.4481 0.083 Uiso 1 1 calc R
C50 C 0.2531(8) 0.7962(6) 0.4776(3) 0.0690(18) Uani 1 1 d .
H50 H 0.1915 0.8232 0.4524 0.083 Uiso 1 1 calc R
C51 C 0.2119(7) 0.7191(6) 0.5188(3) 0.0586(16) Uani 1 1 d .
C52 C -0.0348(7) 0.6986(7) 0.5030(3) 0.086(2) Uani 1 1 d .
H52A H -0.0636 0.6640 0.4598 0.130 Uiso 1 1 calc GR
H52B H -0.0133 0.7855 0.5069 0.130 Uiso 1 1 calc GR
H52C H -0.1069 0.6631 0.5229 0.130 Uiso 1 1 calc GR
C53 C 0.5290(6) 0.6510(5) 0.5884(2) 0.0495(13) Uani 1 1 d .
C54 C 0.4955(6) 0.5265(5) 0.5766(3) 0.0569(15) Uani 1 1 d .
H54 H 0.4230 0.4814 0.5433 0.068 Uiso 1 1 calc R
C55 C 0.5659(6) 0.4666(6) 0.6125(3) 0.0625(16) Uani 1 1 d .
H55 H 0.5410 0.3822 0.6036 0.075 Uiso 1 1 calc R
C56 C 0.6733(6) 0.5324(6) 0.6616(3) 0.0572(15) Uani 1 1 d .
C57 C 0.7139(6) 0.6587(6) 0.6735(3) 0.0627(16) Uani 1 1 d .
H57 H 0.7894 0.7035 0.7056 0.075 Uiso 1 1 calc R
C58 C 0.6411(6) 0.7174(5) 0.6372(3) 0.0562(15) Uani 1 1 d .
H58 H 0.6672 0.8021 0.6454 0.067 Uiso 1 1 calc R
C59 C 0.6993(8) 0.3495(6) 0.6924(3) 0.084(2) Uani 1 1 d .
H59A H 0.7089 0.3207 0.6527 0.125 Uiso 1 1 calc GR
H59B H 0.6051 0.3167 0.6937 0.125 Uiso 1 1 calc GR
H59C H 0.7533 0.3232 0.7245 0.125 Uiso 1 1 calc GR

loop_
_atom_site_aniso_label
_atom_site_aniso_U_11
_atom_site_aniso_U_22
_atom_site_aniso_U_33
_atom_site_aniso_U_23
_atom_site_aniso_U_13
_atom_site_aniso_U_12
I1 0.0945(4) 0.0522(3) 0.1361(5) -0.0031(3) 0.0006(3) 0.0267(3)
O1 0.058(3) 0.073(3) 0.057(2) 0.002(2) 0.009(2) 0.022(2)
N1 0.057(3) 0.069(4) 0.056(3) 0.011(3) 0.010(2) 0.008(3)
C1 0.049(4) 0.060(4) 0.056(4) 0.005(3) 0.014(3) 0.010(3)
C2 0.052(4) 0.074(5) 0.057(4) -0.009(3) 0.011(3) 0.004(3)
C3 0.064(4) 0.053(4) 0.080(5) -0.009(3) 0.017(4) 0.001(3)
C4 0.047(4) 0.051(4) 0.075(4) 0.000(3) 0.016(3) 0.008(3)
C5 0.044(3) 0.045(3) 0.060(4) 0.000(3) 0.019(3) 0.002(3)
C6 0.041(3) 0.047(3) 0.054(3) 0.002(3) 0.015(3) 0.002(3)
C7 0.054(4) 0.049(4) 0.065(4) 0.008(3) 0.027(3) 0.009(3)
C8 0.057(4) 0.052(4) 0.072(4) 0.002(3) 0.016(3) 0.009(3)
C9 0.075(5) 0.060(5) 0.111(6) 0.020(4) 0.037(4) 0.024(4)
C10 0.095(6) 0.054(5) 0.127(7) 0.025(5) 0.046(5) 0.025(4)
C11 0.067(5) 0.067(5) 0.095(5) 0.036(4) 0.028(4) 0.024(4)
C12 0.053(4) 0.067(5) 0.068(4) 0.023(3) 0.022(3) 0.017(3)
C13 0.076(5) 0.108(7) 0.063(4) 0.010(4) 0.010(4) 0.017(4)
C14 0.045(3) 0.038(3) 0.054(3) 0.001(2) 0.012(3) 0.006(2)
C15 0.042(3) 0.067(4) 0.065(4) 0.000(3) 0.016(3) 0.013(3)
C16 0.063(4) 0.071(4) 0.053(4) 0.003(3) 0.023(3) 0.027(3)
C17 0.049(3) 0.039(3) 0.051(3) 0.010(2) 0.013(3) 0.013(3)
C18 0.040(3) 0.043(3) 0.064(4) 0.013(3) 0.016(3) 0.008(3)
C19 0.047(3) 0.043(3) 0.051(3) 0.002(2) 0.019(3) 0.009(3)
C20 0.062(4) 0.069(5) 0.068(4) 0.003(3) 0.005(3) 0.020(4)
I2 0.0915(4) 0.0827(4) 0.0706(3) 0.0115(3) -0.0047(3) -0.0015(3)
O2 0.100(4) 0.044(3) 0.089(3) 0.020(2) 0.033(3) 0.022(2)
N2 0.071(4) 0.050(3) 0.081(4) 0.001(3) 0.019(3) 0.022(3)
C21 0.063(4) 0.062(4) 0.068(4) -0.007(3) 0.013(3) 0.026(3)
C22 0.091(6) 0.090(6) 0.075(5) -0.018(4) 0.008(4) 0.032(5)
C23 0.079(5) 0.119(8) 0.060(5) -0.008(5) -0.004(4) 0.034(5)
C24 0.093(6) 0.105(7) 0.059(4) 0.009(4) 0.003(4) 0.044(5)
C25 0.064(4) 0.075(5) 0.074(4) 0.016(4) 0.015(3) 0.037(4)
C26 0.054(4) 0.057(4) 0.051(3) 0.002(3) 0.017(3) 0.022(3)
C27 0.049(3) 0.045(3) 0.064(4) 0.010(3) 0.025(3) 0.020(3)
C28 0.046(3) 0.049(3) 0.049(3) 0.010(3) 0.018(3) 0.015(3)
C29 0.055(4) 0.054(4) 0.060(4) 0.009(3) 0.021(3) 0.009(3)
C30 0.069(4) 0.065(4) 0.060(4) 0.028(3) 0.022(3) 0.022(4)
C31 0.074(5) 0.058(4) 0.079(5) 0.024(4) 0.027(4) 0.028(4)
C32 0.059(4) 0.047(4) 0.067(4) 0.007(3) 0.024(3) 0.022(3)
C33 0.053(3) 0.038(3) 0.047(3) 0.007(2) 0.020(3) 0.012(3)
C34 0.059(4) 0.047(4) 0.064(4) 0.012(3) 0.027(3) 0.011(3)
C35 0.062(4) 0.046(4) 0.074(4) 0.011(3) 0.032(3) 0.016(3)
C36 0.059(4) 0.046(3) 0.048(3) 0.005(3) 0.008(3) 0.009(3)
C37 0.061(4) 0.067(5) 0.081(4) 0.019(4) 0.035(4) 0.013(4)
C38 0.060(4) 0.056(4) 0.084(4) 0.021(3) 0.037(3) 0.020(3)
C39 0.101(6) 0.058(5) 0.081(5) 0.021(4) 0.022(4) 0.013(4)
C71 0.113(7) 0.045(4) 0.121(6) -0.006(4) 0.035(5) 0.017(4)
I3 0.0839(4) 0.0643(3) 0.1126(4) 0.0208(3) 0.0401(3) 0.0202(3)
O3 0.080(3) 0.065(3) 0.073(3) 0.014(2) 0.008(2) 0.038(3)
N3 0.055(3) 0.063(4) 0.077(4) -0.007(3) -0.009(3) 0.033(3)
C40 0.054(4) 0.045(4) 0.066(4) -0.004(3) 0.007(3) 0.017(3)
C41 0.048(4) 0.070(5) 0.093(5) -0.012(4) 0.010(4) 0.019(4)
C42 0.080(6) 0.068(5) 0.108(6) 0.007(4) 0.037(5) 0.012(4)
C43 0.080(5) 0.047(4) 0.080(5) 0.008(3) 0.020(4) 0.018(4)
C44 0.057(4) 0.046(4) 0.063(4) 0.002(3) 0.014(3) 0.014(3)
C45 0.045(3) 0.047(3) 0.053(3) -0.005(3) 0.000(3) 0.019(3)
C46 0.054(4) 0.040(3) 0.047(3) -0.003(2) 0.003(3) 0.019(3)
C47 0.054(4) 0.044(3) 0.051(3) 0.001(3) 0.005(3) 0.019(3)
C48 0.076(4) 0.051(4) 0.060(4) 0.005(3) 0.015(3) 0.029(3)
C49 0.092(5) 0.055(4) 0.065(4) 0.019(3) 0.018(4) 0.030(4)
C50 0.091(6) 0.057(4) 0.057(4) 0.006(3) -0.001(3) 0.035(4)
C51 0.061(4) 0.057(4) 0.053(4) -0.010(3) -0.005(3) 0.030(3)
C52 0.068(5) 0.086(6) 0.096(5) -0.009(4) -0.014(4) 0.039(4)
C53 0.052(3) 0.045(3) 0.056(3) 0.006(3) 0.014(3) 0.023(3)
C54 0.061(4) 0.046(4) 0.060(4) 0.000(3) 0.005(3) 0.022(3)
C55 0.059(4) 0.049(4) 0.078(4) 0.001(3) 0.007(3) 0.024(3)
C56 0.061(4) 0.055(4) 0.066(4) 0.011(3) 0.018(3) 0.032(3)
C57 0.055(4) 0.063(4) 0.066(4) 0.000(3) 0.006(3) 0.023(3)
C58 0.058(4) 0.041(3) 0.062(4) 0.000(3) 0.004(3) 0.015(3)
C59 0.102(6) 0.066(5) 0.089(5) 0.023(4) 0.015(4) 0.040(4)

loop_
_atom_type_symbol
_atom_type_description
_atom_type_scat_dispersion_real
_atom_type_scat_dispersion_imag
_atom_type_scat_source
C C 0.0033 0.0016 'International Tables Vol C Tables 4.2.6.8 and 6.1.1.4'
H H 0.0000 0.0000 'International Tables Vol C Tables 4.2.6.8 and 6.1.1.4'
I I -0.4742 1.8119 'International Tables Vol C Tables 4.2.6.8 and 6.1.1.4'
N N 0.0061 0.0033 'International Tables Vol C Tables 4.2.6.8 and 6.1.1.4'
O O 0.0106 0.0060 'International Tables Vol C Tables 4.2.6.8 and 6.1.1.4'

loop_
_geom_angle_atom_site_label_1
_geom_angle_atom_site_label_2
_geom_angle_atom_site_label_3
_geom_angle
C17 O1 C20 117.4(4)
C1 N1 C12 109.5(5)
C1 N1 C13 126.4(6)
C12 N1 C13 124.1(6)
N1 C1 C2 129.4(6)
N1 C1 C6 109.5(6)
C2 C1 C6 121.1(6)
C1 C2 H2 120.5
C3 C2 C1 119.0(6)
C3 C2 H2 120.5
C2 C3 H3 119.8
C2 C3 C4 120.4(7)
C4 C3 H3 119.8
C3 C4 I1 116.5(5)
C5 C4 I1 120.8(4)
C5 C4 C3 122.7(6)
C4 C5 C6 116.1(5)
C4 C5 C14 122.2(5)
C6 C5 C14 121.7(5)
C1 C6 C7 106.5(5)
C5 C6 C1 120.7(6)
C5 C6 C7 132.7(5)
C8 C7 C6 135.9(6)
C8 C7 C12 119.0(6)
C12 C7 C6 105.1(5)
C7 C8 H8 119.0
C9 C8 C7 122.1(7)
C9 C8 H8 119.0
C8 C9 H9 121.6
C8 C9 C10 116.8(7)
C10 C9 H9 121.6
C9 C10 H10 118.3
C11 C10 C9 123.4(7)
C11 C10 H10 118.3
C10 C11 H11 120.7
C12 C11 C10 118.5(7)
C12 C11 H11 120.7
N1 C12 C7 109.3(6)
N1 C12 C11 130.5(7)
C11 C12 C7 120.2(7)
N1 C13 H13A 109.5
N1 C13 H13B 109.5
N1 C13 H13C 109.5
H13A C13 H13B 109.5
H13A C13 H13C 109.5
H13B C13 H13C 109.5
C15 C14 C5 121.6(5)
C19 C14 C5 121.2(5)
C19 C14 C15 117.2(5)
C14 C15 H15 119.7
C16 C15 C14 120.6(5)
C16 C15 H15 119.7
C15 C16 H16 119.6
C17 C16 C15 120.9(5)
C17 C16 H16 119.6
O1 C17 C16 115.9(5)
O1 C17 C18 124.7(5)
C16 C17 C18 119.4(5)
C17 C18 H18 120.5
C17 C18 C19 119.0(5)
C19 C18 H18 120.5
C14 C19 C18 123.0(5)
C14 C19 H19 118.5
C18 C19 H19 118.5
O1 C20 H20A 109.5
O1 C20 H20B 109.5
O1 C20 H20C 109.5
H20A C20 H20B 109.5
H20A C20 H20C 109.5
H20B C20 H20C 109.5
C36 O2 C39 117.3(5)
C21 N2 C32 109.3(5)
C21 N2 C71 124.3(6)
C32 N2 C71 126.5(6)
N2 C21 C22 129.6(7)
N2 C21 C26 109.5(6)
C22 C21 C26 120.9(7)
C21 C22 H22 120.9
C23 C22 C21 118.1(8)
C23 C22 H22 120.9
C22 C23 H23 118.9
C22 C23 C24 122.1(7)
C24 C23 H23 118.9
C23 C24 H24 119.9
C25 C24 C23 120.1(7)
C25 C24 H24 119.9
C24 C25 H25 120.4
C24 C25 C26 119.3(7)
C26 C25 H25 120.4
C21 C26 C27 106.0(5)
C25 C26 C21 119.3(6)
C25 C26 C27 134.6(6)
C28 C27 C26 132.9(5)
C28 C27 C32 121.1(5)
C32 C27 C26 106.0(5)
C27 C28 C33 121.0(5)
C29 C28 C27 115.8(5)
C29 C28 C33 123.2(5)
C28 C29 I2 119.7(4)
C30 C29 I2 117.7(5)
C30 C29 C28 122.6(6)
C29 C30 H30 119.5
C31 C30 C29 121.1(6)
C31 C30 H30 119.5
C30 C31 H31 120.8
C30 C31 C32 118.4(6)
C32 C31 H31 120.8
N2 C32 C27 109.3(5)
C31 C32 N2 129.7(6)
C31 C32 C27 121.0(6)
C34 C33 C28 121.3(5)
C34 C33 C38 117.7(5)
C38 C33 C28 121.0(5)
C33 C34 H34 119.1
C35 C34 C33 121.9(5)
C35 C34 H34 119.1
C34 C35 H35 120.0
C34 C35 C36 120.0(6)
C36 C35 H35 120.0
O2 C36 C35 115.6(6)
C37 C36 O2 125.0(6)
C37 C36 C35 119.4(6)
C36 C37 H37 120.0
C36 C37 C38 120.0(6)
C38 C37 H37 120.0
C33 C38 H38 119.5
C37 C38 C33 121.0(6)
C37 C38 H38 119.5
O2 C39 H39A 109.5
O2 C39 H39B 109.5
O2 C39 H39C 109.5
H39A C39 H39B 109.5
H39A C39 H39C 109.5
H39B C39 H39C 109.5
N2 C71 H71A 109.5
N2 C71 H71B 109.5
N2 C71 H71C 109.5
H71A C71 H71B 109.5
H71A C71 H71C 109.5
H71B C71 H71C 109.5
C56 O3 C59 116.6(5)
C40 N3 C52 124.7(6)
C51 N3 C40 110.3(5)
C51 N3 C52 125.0(6)
N3 C40 C41 130.4(6)
N3 C40 C45 107.0(5)
C41 C40 C45 122.7(6)
C40 C41 H41 120.9
C42 C41 C40 118.2(7)
C42 C41 H41 120.9
C41 C42 H42 119.3
C41 C42 C43 121.4(7)
C43 C42 H42 119.3
C42 C43 H43 119.4
C42 C43 C44 121.3(7)
C44 C43 H43 119.4
C43 C44 H44 120.0
C45 C44 C43 119.9(6)
C45 C44 H44 120.0
C40 C45 C46 107.2(5)
C44 C45 C40 116.5(6)
C44 C45 C46 136.2(5)
C47 C46 C45 132.9(5)
C51 C46 C45 106.5(5)
C51 C46 C47 120.5(5)
C46 C47 C53 118.2(5)
C48 C47 C46 116.6(5)
C48 C47 C53 125.1(5)
C47 C48 I3 121.2(4)
C47 C48 C49 122.6(6)
C49 C48 I3 116.1(5)
C48 C49 H49 119.9
C50 C49 C48 120.2(6)
C50 C49 H49 119.9
C49 C50 H50 120.6
C49 C50 C51 118.8(6)
C51 C50 H50 120.6
N3 C51 C46 108.9(6)
C50 C51 N3 129.9(6)
C50 C51 C46 121.2(6)
N3 C52 H52A 109.5
N3 C52 H52B 109.5
N3 C52 H52C 109.5
H52A C52 H52B 109.5
H52A C52 H52C 109.5
H52B C52 H52C 109.5
C54 C53 C47 119.2(5)
C54 C53 C58 118.0(5)
C58 C53 C47 122.7(5)
C53 C54 H54 119.0
C53 C54 C55 122.0(6)
C55 C54 H54 119.0
C54 C55 H55 120.3
C56 C55 C54 119.5(6)
C56 C55 H55 120.3
O3 C56 C55 123.8(6)
O3 C56 C57 115.8(6)
C55 C56 C57 120.4(5)
C56 C57 H57 120.3
C58 C57 C56 119.3(6)
C58 C57 H57 120.3
C53 C58 H58 119.6
C57 C58 C53 120.8(6)
C57 C58 H58 119.6
O3 C59 H59A 109.5
O3 C59 H59B 109.5
O3 C59 H59C 109.5
H59A C59 H59B 109.5
H59A C59 H59C 109.5
H59B C59 H59C 109.5

loop_
_geom_bond_atom_site_label_1
_geom_bond_atom_site_label_2
_geom_bond_distance
I1 C4 2.091(6)
O1 C17 1.372(6)
O1 C20 1.420(7)
N1 C1 1.365(8)
N1 C12 1.370(8)
N1 C13 1.447(8)
C1 C2 1.384(9)
C1 C6 1.416(8)
C2 H2 0.9300
C2 C3 1.353(9)
C3 H3 0.9300
C3 C4 1.405(8)
C4 C5 1.396(8)
C5 C6 1.398(8)
C5 C14 1.474(7)
C6 C7 1.456(8)
C7 C8 1.382(8)
C7 C12 1.435(8)
C8 H8 0.9300
C8 C9 1.380(9)
C9 H9 0.9300
C9 C10 1.411(10)
C10 H10 0.9300
C10 C11 1.381(10)
C11 H11 0.9300
C11 C12 1.372(9)
C13 H13A 0.9600
C13 H13B 0.9600
C13 H13C 0.9600
C14 C15 1.396(7)
C14 C19 1.367(7)
C15 H15 0.9300
C15 C16 1.382(8)
C16 H16 0.9300
C16 C17 1.375(8)
C17 C18 1.377(7)
C18 H18 0.9300
C18 C19 1.386(7)
C19 H19 0.9300
C20 H20A 0.9600
C20 H20B 0.9600
C20 H20C 0.9600
I2 C29 2.103(6)
O2 C36 1.371(7)
O2 C39 1.419(8)
N2 C21 1.368(8)
N2 C32 1.377(8)
N2 C71 1.458(8)
C21 C22 1.383(9)
C21 C26 1.411(8)
C22 H22 0.9300
C22 C23 1.362(10)
C23 H23 0.9300
C23 C24 1.389(11)
C24 H24 0.9300
C24 C25 1.373(9)
C25 H25 0.9300
C25 C26 1.389(8)
C26 C27 1.462(8)
C27 C28 1.398(8)
C27 C32 1.410(8)
C28 C29 1.391(7)
C28 C33 1.489(7)
C29 C30 1.388(8)
C30 H30 0.9300
C30 C31 1.362(9)
C31 H31 0.9300
C31 C32 1.376(8)
C33 C34 1.372(7)
C33 C38 1.387(7)
C34 H34 0.9300
C34 C35 1.368(8)
C35 H35 0.9300
C35 C36 1.380(8)
C36 C37 1.370(8)
C37 H37 0.9300
C37 C38 1.383(8)
C38 H38 0.9300
C39 H39A 0.9600
C39 H39B 0.9600
C39 H39C 0.9600
C71 H71A 0.9600
C71 H71B 0.9600
C71 H71C 0.9600
I3 C48 2.108(6)
O3 C56 1.367(7)
O3 C59 1.435(8)
N3 C40 1.383(8)
N3 C51 1.377(8)
N3 C52 1.460(7)
C40 C41 1.383(9)
C40 C45 1.435(8)
C41 H41 0.9300
C41 C42 1.348(10)
C42 H42 0.9300
C42 C43 1.376(10)
C43 H43 0.9300
C43 C44 1.390(8)
C44 H44 0.9300
C44 C45 1.382(8)
C45 C46 1.439(8)
C46 C47 1.409(8)
C46 C51 1.408(7)
C47 C48 1.369(8)
C47 C53 1.492(7)
C48 C49 1.405(8)
C49 H49 0.9300
C49 C50 1.368(9)
C50 H50 0.9300
C50 C51 1.369(9)
C52 H52A 0.9600
C52 H52B 0.9600
C52 H52C 0.9600
C53 C54 1.373(8)
C53 C58 1.395(8)
C54 H54 0.9300
C54 C55 1.375(8)
C55 H55 0.9300
C55 C56 1.372(8)
C56 C57 1.385(8)
C57 H57 0.9300
C57 C58 1.385(8)
C58 H58 0.9300
C59 H59A 0.9600
C59 H59B 0.9600
C59 H59C 0.9600

loop_
_geom_torsion_atom_site_label_1
_geom_torsion_atom_site_label_2
_geom_torsion_atom_site_label_3
_geom_torsion_atom_site_label_4
_geom_torsion
I1 C4 C5 C6 -175.9(4)
I1 C4 C5 C14 4.0(7)
O1 C17 C18 C19 178.4(5)
N1 C1 C2 C3 177.6(6)
N1 C1 C6 C5 -177.5(5)
N1 C1 C6 C7 0.3(6)
C1 N1 C12 C7 -1.2(7)
C1 N1 C12 C11 178.9(6)
C1 C2 C3 C4 0.6(10)
C1 C6 C7 C8 -179.4(7)
C1 C6 C7 C12 -1.0(6)
C2 C1 C6 C5 0.9(8)
C2 C1 C6 C7 178.7(5)
C2 C3 C4 I1 176.4(5)
C2 C3 C4 C5 -1.2(10)
C3 C4 C5 C6 1.6(9)
C3 C4 C5 C14 -178.5(5)
C4 C5 C6 C1 -1.4(8)
C4 C5 C6 C7 -178.6(6)
C4 C5 C14 C15 -106.3(7)
C4 C5 C14 C19 72.3(7)
C5 C6 C7 C8 -2.0(11)
C5 C6 C7 C12 176.4(6)
C5 C14 C15 C16 179.6(6)
C5 C14 C19 C18 -179.8(5)
C6 C1 C2 C3 -0.4(9)
C6 C5 C14 C15 73.6(7)
C6 C5 C14 C19 -107.8(6)
C6 C7 C8 C9 178.0(6)
C6 C7 C12 N1 1.3(6)
C6 C7 C12 C11 -178.7(5)
C7 C8 C9 C10 -0.5(10)
C8 C7 C12 N1 -179.9(5)
C8 C7 C12 C11 0.0(9)
C8 C9 C10 C11 1.5(11)
C9 C10 C11 C12 -1.8(11)
C10 C11 C12 N1 -179.1(6)
C10 C11 C12 C7 1.0(9)
C12 N1 C1 C2 -177.7(6)
C12 N1 C1 C6 0.5(7)
C12 C7 C8 C9 -0.3(9)
C13 N1 C1 C2 0.8(10)
C13 N1 C1 C6 179.0(5)
C13 N1 C12 C7 -179.7(5)
C13 N1 C12 C11 0.4(11)
C14 C5 C6 C1 178.7(5)
C14 C5 C6 C7 1.5(9)
C14 C15 C16 C17 -1.1(9)
C15 C14 C19 C18 -1.1(8)
C15 C16 C17 O1 -178.6(5)
C15 C16 C17 C18 1.4(9)
C16 C17 C18 C19 -1.6(8)
C17 C18 C19 C14 1.5(8)
C19 C14 C15 C16 0.9(9)
C20 O1 C17 C16 -179.4(5)
C20 O1 C17 C18 0.6(8)
I2 C29 C30 C31 178.4(5)
O2 C36 C37 C38 179.0(6)
N2 C21 C22 C23 -178.7(7)
N2 C21 C26 C25 178.4(5)
N2 C21 C26 C27 -1.0(7)
C21 N2 C32 C27 1.6(7)
C21 N2 C32 C31 -178.4(6)
C21 C22 C23 C24 -0.1(12)
C21 C26 C27 C28 -179.6(6)
C21 C26 C27 C32 1.9(6)
C22 C21 C26 C25 -1.4(9)
C22 C21 C26 C27 179.3(6)
C22 C23 C24 C25 -0.3(12)
C23 C24 C25 C26 -0.1(10)
C24 C25 C26 C21 0.9(9)
C24 C25 C26 C27 -180.0(6)
C25 C26 C27 C28 1.2(11)
C25 C26 C27 C32 -177.3(6)
C26 C21 C22 C23 1.0(10)
C26 C27 C28 C29 -178.3(5)
C26 C27 C28 C33 3.5(9)
C26 C27 C32 N2 -2.1(6)
C26 C27 C32 C31 177.8(5)
C27 C28 C29 I2 -178.5(4)
C27 C28 C29 C30 0.8(8)
C27 C28 C33 C34 88.3(7)
C27 C28 C33 C38 -90.6(7)
C28 C27 C32 N2 179.1(5)
C28 C27 C32 C31 -0.9(8)
C28 C29 C30 C31 -0.9(9)
C28 C33 C34 C35 -178.7(5)
C28 C33 C38 C37 179.6(6)
C29 C28 C33 C34 -89.8(7)
C29 C28 C33 C38 91.2(7)
C29 C30 C31 C32 0.0(9)
C30 C31 C32 N2 -179.2(6)
C30 C31 C32 C27 0.9(9)
C32 N2 C21 C22 179.4(7)
C32 N2 C21 C26 -0.3(7)
C32 C27 C28 C29 0.1(8)
C32 C27 C28 C33 -178.2(5)
C33 C28 C29 I2 -0.3(7)
C33 C28 C29 C30 179.0(5)
C33 C34 C35 C36 -0.9(9)
C34 C33 C38 C37 0.6(9)
C34 C35 C36 O2 -178.3(5)
C34 C35 C36 C37 0.8(9)
C35 C36 C37 C38 0.0(9)
C36 C37 C38 C33 -0.7(10)
C38 C33 C34 C35 0.3(9)
C39 O2 C36 C35 -170.8(5)
C39 O2 C36 C37 10.3(9)
C71 N2 C21 C22 -0.4(11)
C71 N2 C21 C26 179.9(6)
C71 N2 C32 C27 -178.7(6)
C71 N2 C32 C31 1.4(10)
I3 C48 C49 C50 176.3(5)
O3 C56 C57 C58 -176.2(5)
N3 C40 C41 C42 -178.9(6)
N3 C40 C45 C44 179.0(5)
N3 C40 C45 C46 -1.7(6)
C40 N3 C51 C46 2.6(6)
C40 N3 C51 C50 -177.0(6)
C40 C41 C42 C43 0.0(11)
C40 C45 C46 C47 178.7(6)
C40 C45 C46 C51 3.2(6)
C41 C40 C45 C44 -1.0(9)
C41 C40 C45 C46 178.3(5)
C41 C42 C43 C44 -1.3(11)
C42 C43 C44 C45 1.4(10)
C43 C44 C45 C40 -0.3(8)
C43 C44 C45 C46 -179.3(6)
C44 C45 C46 C47 -2.3(11)
C44 C45 C46 C51 -177.7(6)
C45 C40 C41 C42 1.2(10)
C45 C46 C47 C48 -174.2(6)
C45 C46 C47 C53 9.9(9)
C45 C46 C51 N3 -3.6(6)
C45 C46 C51 C50 176.1(5)
C46 C47 C48 I3 -178.3(4)
C46 C47 C48 C49 0.5(9)
C46 C47 C53 C54 61.9(7)
C46 C47 C53 C58 -114.0(6)
C47 C46 C51 N3 -179.7(5)
C47 C46 C51 C50 -0.1(8)
C47 C48 C49 C50 -2.5(10)
C47 C53 C54 C55 -173.9(5)
C47 C53 C58 C57 174.4(5)
C48 C47 C53 C54 -113.6(7)
C48 C47 C53 C58 70.4(8)
C48 C49 C50 C51 3.1(10)
C49 C50 C51 N3 177.7(6)
C49 C50 C51 C46 -1.9(9)
C51 N3 C40 C41 179.5(6)
C51 N3 C40 C45 -0.5(6)
C51 C46 C47 C48 0.7(8)
C51 C46 C47 C53 -175.2(5)
C52 N3 C40 C41 2.2(10)
C52 N3 C40 C45 -177.9(5)
C52 N3 C51 C46 180.0(5)
C52 N3 C51 C50 0.3(10)
C53 C47 C48 I3 -2.7(8)
C53 C47 C48 C49 176.1(6)
C53 C54 C55 C56 -0.2(9)
C54 C53 C58 C57 -1.6(9)
C54 C55 C56 O3 176.7(5)
C54 C55 C56 C57 -2.5(9)
C55 C56 C57 C58 3.1(9)
C56 C57 C58 C53 -1.0(9)
C58 C53 C54 C55 2.2(9)
C59 O3 C56 C55 -2.8(9)
C59 O3 C56 C57 176.4(6)
